data_7064276
loop_
_publ_author_name
'Roy, Indrani'
'Sarkar, Tapan'
'Brandao, Paula'
'Banerjee, Abhijit'
'Saha, Sandip'
'Bera, Manindranath'

_publ_section_title
;
 Thiocyanato-bridged new copper(ii) 1D polymeric chains: structures,
 electrical properties, catecholase activity and DFT studies
;
_journal_issue 7
_journal_name_full 'New Journal of Chemistry'
_journal_page_first 3065
_journal_page_last 3077
_journal_paper_doi 10.1039/D5NJ04496K
_journal_volume 50
_journal_year 2026
_chemical_formula_sum 'C13 H16 Br Cu N3 O S'
_chemical_formula_weight 405.80
_space_group_crystal_system monoclinic
_space_group_IT_number 14
_space_group_name_Hall '-P 2yn'
_space_group_name_H-M_alt 'P 1 21/n 1'
_atom_sites_solution_hydrogens mixed
_audit_creation_method SHELXL-2018/3
_audit_update_record
;
2025-11-18 deposited with the CCDC.	2026-01-11 downloaded from the CCDC.
;
_cell_angle_alpha 90
_cell_angle_beta 94.472(2)
_cell_angle_gamma 90
_cell_formula_units_Z 4
_cell_length_a 6.0003(2)
_cell_length_b 21.1415(8)
_cell_length_c 12.3189(4)
_cell_measurement_reflns_used 888
_cell_measurement_temperature 150(2)
_cell_measurement_theta_max 25.00
_cell_measurement_theta_min 2.90
_cell_volume 1557.96(9)
_computing_structure_refinement 'SHELXL-2018/3 (Sheldrick, 2018)'
_computing_structure_solution 'SHELXT 2018/2 (Sheldrick, 2018)'
_diffrn_ambient_temperature 150(2)
_diffrn_measured_fraction_theta_full 0.994
_diffrn_measured_fraction_theta_max 0.995
_diffrn_measurement_device_type 'photon 100 CMOS'
_diffrn_measurement_method 'omega and phi scans'
_diffrn_radiation_type MoK\a
_diffrn_radiation_wavelength 0.71073
_diffrn_reflns_av_R_equivalents 0.0586
_diffrn_reflns_av_unetI/netI 0.0243
_diffrn_reflns_Laue_measured_fraction_full 0.994
_diffrn_reflns_Laue_measured_fraction_max 0.995
_diffrn_reflns_limit_h_max 7
_diffrn_reflns_limit_h_min -7
_diffrn_reflns_limit_k_max 27
_diffrn_reflns_limit_k_min -27
_diffrn_reflns_limit_l_max 15
_diffrn_reflns_limit_l_min -15
_diffrn_reflns_number 57750
_diffrn_reflns_point_group_measured_fraction_full 0.994
_diffrn_reflns_point_group_measured_fraction_max 0.995
_diffrn_reflns_theta_full 25.242
_diffrn_reflns_theta_max 27.125
_diffrn_reflns_theta_min 2.542
_diffrn_source 'fine-focus sealed tube'
_exptl_absorpt_coefficient_mu 4.098
_exptl_absorpt_correction_T_max 0.7455
_exptl_absorpt_correction_T_min 0.5561
_exptl_absorpt_correction_type multi-scan
_exptl_crystal_density_diffrn 1.730
_exptl_crystal_description plate
_exptl_crystal_F_000 812
_exptl_crystal_size_max 0.180
_exptl_crystal_size_mid 0.080
_exptl_crystal_size_min 0.030
_refine_diff_density_max 0.537
_refine_diff_density_min -0.230
_refine_diff_density_rms 0.063
_refine_ls_extinction_method none
_refine_ls_goodness_of_fit_ref 1.030
_refine_ls_hydrogen_treatment mixed
_refine_ls_matrix_type full
_refine_ls_number_parameters 186
_refine_ls_number_reflns 3425
_refine_ls_number_restraints 0
_refine_ls_restrained_S_all 1.030
_refine_ls_R_factor_all 0.0304
_refine_ls_R_factor_gt 0.0256
_refine_ls_shift/su_max 0.001
_refine_ls_shift/su_mean 0.000
_refine_ls_structure_factor_coef Fsqd
_refine_ls_weighting_details 'w=1/[\s^2^(Fo^2^)+(0.0330P)^2^+1.2088P] where P=(Fo^2^+2Fc^2^)/3'
_refine_ls_weighting_scheme calc
_refine_ls_wR_factor_gt 0.0659
_refine_ls_wR_factor_ref 0.0691
_reflns_Friedel_coverage 0.000
_reflns_number_gt 3069
_reflns_number_total 3425
_reflns_threshold_expression 'I > 2\s(I)'
_cod_data_source_file d5nj04496k2.cif
_cod_data_source_block f_CCDC1
_cod_original_sg_symbol_H-M 'P 21/n'
_cod_database_code 7064276
_shelx_shelxl_version_number 2018/3
_shelx_space_group_comment
;
The symmetry employed for this shelxl refinement is uniquely defined
by the following loop, which should always be used as a source of
symmetry information in preference to the above space-group names.
They are only intended as comments.
;
_shelx_estimated_absorpt_t_min 0.526
_shelx_estimated_absorpt_t_max 0.887

loop_
_space_group_symop_operation_xyz
'x, y, z'
'-x+1/2, y+1/2, -z+1/2'
'-x, -y, -z'
'x-1/2, -y-1/2, z-1/2'

loop_
_atom_site_label
_atom_site_type_symbol
_atom_site_fract_x
_atom_site_fract_y
_atom_site_fract_z
_atom_site_U_iso_or_equiv
_atom_site_adp_type
_atom_site_occupancy
_atom_site_site_symmetry_order
_atom_site_calc_flag
_atom_site_refinement_flags_posn
_atom_site_refinement_flags_adp
_atom_site_refinement_flags_occupancy
_atom_site_disorder_assembly
_atom_site_disorder_group
Cu1 Cu 0.78171(4) 0.69302(2) 0.45605(2) 0.02637(8) Uani 1 1 d . . . . .
Br1 Br 1.30576(4) 0.40024(2) 0.27334(2) 0.04342(9) Uani 1 1 d . . . . .
S1 S 0.06794(9) 0.74113(3) 0.29051(5) 0.03540(14) Uani 1 1 d . . . . .
O1 O 0.7077(2) 0.61595(8) 0.38216(14) 0.0367(4) Uani 1 1 d . . . . .
N1 N 1.0541(3) 0.65772(8) 0.52615(14) 0.0271(4) Uani 1 1 d . . . . .
N2 N 0.8546(3) 0.76906(9) 0.55597(16) 0.0317(4) Uani 1 1 d . . . . .
H2A H 0.787(5) 0.7632(13) 0.610(2) 0.038(7) Uiso 1 1 d . . . . .
N3 N 0.4953(3) 0.72720(9) 0.39416(16) 0.0346(4) Uani 1 1 d . . . . .
C1 C 0.8460(3) 0.57080(10) 0.36247(18) 0.0289(4) Uani 1 1 d . . . . .
C2 C 0.7726(4) 0.52225(11) 0.28884(19) 0.0338(5) Uani 1 1 d . . . . .
H2 H 0.624555 0.523982 0.255487 0.041 Uiso 1 1 calc R U . . .
C3 C 0.9070(4) 0.47315(11) 0.26417(19) 0.0352(5) Uani 1 1 d . . . . .
H3 H 0.852016 0.441231 0.214834 0.042 Uiso 1 1 calc R U . . .
C4 C 1.1257(4) 0.46993(10) 0.31165(19) 0.0321(4) Uani 1 1 d . . . . .
C5 C 1.2054(4) 0.51462(10) 0.38432(18) 0.0309(4) Uani 1 1 d . . . . .
H5 H 1.353969 0.511497 0.416708 0.037 Uiso 1 1 calc R U . . .
C6 C 1.0685(3) 0.56550(10) 0.41170(17) 0.0273(4) Uani 1 1 d . . . . .
C7 C 1.1566(3) 0.60896(10) 0.49425(17) 0.0289(4) Uani 1 1 d . . . . .
H7 H 1.301983 0.600762 0.527491 0.035 Uiso 1 1 calc R U . . .
C8 C 1.1549(4) 0.69657(11) 0.61560(19) 0.0350(5) Uani 1 1 d . . . . .
H8A H 1.319350 0.691333 0.621363 0.042 Uiso 1 1 calc R U . . .
H8B H 1.098029 0.683148 0.685311 0.042 Uiso 1 1 calc R U . . .
C9 C 1.0950(4) 0.76506(10) 0.59293(18) 0.0317(4) Uani 1 1 d . . . . .
H9A H 1.126083 0.790541 0.659819 0.038 Uiso 1 1 calc R U . . .
H9B H 1.186207 0.781999 0.535973 0.038 Uiso 1 1 calc R U . . .
C10 C 0.7880(5) 0.83211(12) 0.5136(2) 0.0430(6) Uani 1 1 d . . . . .
H10A H 0.626189 0.831292 0.490515 0.052 Uiso 1 1 calc R U . . .
H10B H 0.868833 0.840730 0.448110 0.052 Uiso 1 1 calc R U . . .
C11 C 0.8325(6) 0.88619(14) 0.5938(3) 0.0592(8) Uani 1 1 d . . . . .
H11A H 0.763603 0.876348 0.662274 0.071 Uiso 1 1 calc R U . . .
H11B H 0.995710 0.890623 0.611070 0.071 Uiso 1 1 calc R U . . .
C12 C 0.7395(8) 0.94739(16) 0.5483(3) 0.0814(12) Uani 1 1 d . . . . .
H12A H 0.818050 0.959325 0.484567 0.122 Uiso 1 1 calc R U . . .
H12B H 0.759972 0.980529 0.603839 0.122 Uiso 1 1 calc R U . . .
H12C H 0.579814 0.942290 0.526882 0.122 Uiso 1 1 calc R U . . .
C13 C 0.3189(3) 0.73267(10) 0.35102(17) 0.0268(4) Uani 1 1 d . . . . .

loop_
_atom_site_aniso_label
_atom_site_aniso_U_11
_atom_site_aniso_U_22
_atom_site_aniso_U_33
_atom_site_aniso_U_23
_atom_site_aniso_U_13
_atom_site_aniso_U_12
Cu1 0.01977(13) 0.03054(14) 0.02811(14) -0.00359(10) -0.00253(9) 0.00070(9)
Br1 0.03855(14) 0.03492(14) 0.05694(17) -0.00732(10) 0.00459(11) 0.00574(9)
S1 0.0233(2) 0.0506(3) 0.0313(3) 0.0117(2) -0.0038(2) 0.0009(2)
O1 0.0235(7) 0.0333(8) 0.0515(10) -0.0112(7) -0.0076(7) 0.0008(6)
N1 0.0252(8) 0.0302(9) 0.0248(8) 0.0021(7) -0.0057(6) -0.0030(7)
N2 0.0266(9) 0.0387(10) 0.0297(9) -0.0073(8) 0.0016(7) 0.0019(8)
N3 0.0233(9) 0.0398(10) 0.0396(10) -0.0059(8) -0.0035(8) 0.0036(8)
C1 0.0264(10) 0.0274(10) 0.0323(10) 0.0012(8) -0.0010(8) -0.0032(8)
C2 0.0283(10) 0.0336(11) 0.0379(12) -0.0022(9) -0.0069(9) -0.0018(9)
C3 0.0366(12) 0.0323(11) 0.0359(11) -0.0048(9) -0.0021(9) -0.0043(9)
C4 0.0316(11) 0.0277(10) 0.0375(11) 0.0021(9) 0.0054(9) 0.0031(8)
C5 0.0252(10) 0.0316(11) 0.0353(11) 0.0028(9) -0.0009(8) -0.0003(8)
C6 0.0251(10) 0.0264(10) 0.0300(10) 0.0040(8) -0.0010(8) -0.0024(8)
C7 0.0242(10) 0.0301(10) 0.0311(10) 0.0042(8) -0.0065(8) -0.0021(8)
C8 0.0348(12) 0.0372(12) 0.0309(11) -0.0034(9) -0.0114(9) -0.0011(9)
C9 0.0275(10) 0.0356(11) 0.0311(11) -0.0072(9) -0.0031(8) -0.0014(9)
C10 0.0453(14) 0.0369(12) 0.0449(13) -0.0077(11) -0.0085(11) 0.0095(11)
C11 0.079(2) 0.0425(15) 0.0537(17) -0.0134(13) -0.0092(15) 0.0092(14)
C12 0.119(3) 0.0466(18) 0.074(2) -0.0184(16) -0.017(2) 0.0209(19)
C13 0.0257(10) 0.0279(10) 0.0269(10) -0.0002(8) 0.0026(8) 0.0001(8)

loop_
_atom_type_symbol
_atom_type_description
_atom_type_scat_dispersion_real
_atom_type_scat_dispersion_imag
_atom_type_scat_source
C C 0.0033 0.0016 'International Tables Vol C Tables 4.2.6.8 and 6.1.1.4'
H H 0.0000 0.0000 'International Tables Vol C Tables 4.2.6.8 and 6.1.1.4'
N N 0.0061 0.0033 'International Tables Vol C Tables 4.2.6.8 and 6.1.1.4'
O O 0.0106 0.0060 'International Tables Vol C Tables 4.2.6.8 and 6.1.1.4'
S S 0.1246 0.1234 'International Tables Vol C Tables 4.2.6.8 and 6.1.1.4'
Br Br -0.2901 2.4595 'International Tables Vol C Tables 4.2.6.8 and 6.1.1.4'
Cu Cu 0.3201 1.2651 'International Tables Vol C Tables 4.2.6.8 and 6.1.1.4'

loop_
_geom_angle_atom_site_label_1
_geom_angle_atom_site_label_2
_geom_angle_atom_site_label_3
_geom_angle
_geom_angle_site_symmetry_1
_geom_angle_site_symmetry_3
_geom_angle_publ_flag
O1 Cu1 N1 92.32(7) . . ?
O1 Cu1 N3 87.99(7) . . ?
N1 Cu1 N3 176.00(8) . . ?
O1 Cu1 N2 171.71(8) . . ?
N1 Cu1 N2 84.35(7) . . ?
N3 Cu1 N2 94.80(8) . . ?
C1 O1 Cu1 126.15(13) . . ?
C7 N1 C8 120.18(18) . . ?
C7 N1 Cu1 125.68(14) . . ?
C8 N1 Cu1 113.78(14) . . ?
C10 N2 C9 113.02(19) . . ?
C10 N2 Cu1 117.16(15) . . ?
C9 N2 Cu1 107.25(13) . . ?
C10 N2 H2A 107(2) . . ?
C9 N2 H2A 106(2) . . ?
Cu1 N2 H2A 106(2) . . ?
C13 N3 Cu1 163.91(19) . . ?
O1 C1 C2 118.71(19) . . ?
O1 C1 C6 124.60(19) . . ?
C2 C1 C6 116.68(19) . . ?
C3 C2 C1 122.3(2) . . ?
C3 C2 H2 118.8 . . ?
C1 C2 H2 118.8 . . ?
C2 C3 C4 119.8(2) . . ?
C2 C3 H3 120.1 . . ?
C4 C3 H3 120.1 . . ?
C5 C4 C3 120.8(2) . . ?
C5 C4 Br1 121.43(17) . . ?
C3 C4 Br1 117.77(17) . . ?
C4 C5 C6 120.3(2) . . ?
C4 C5 H5 119.8 . . ?
C6 C5 H5 119.8 . . ?
C5 C6 C1 120.09(19) . . ?
C5 C6 C7 117.82(19) . . ?
C1 C6 C7 122.00(19) . . ?
N1 C7 C6 124.93(19) . . ?
N1 C7 H7 117.5 . . ?
C6 C7 H7 117.5 . . ?
N1 C8 C9 108.62(17) . . ?
N1 C8 H8A 110.0 . . ?
C9 C8 H8A 110.0 . . ?
N1 C8 H8B 110.0 . . ?
C9 C8 H8B 110.0 . . ?
H8A C8 H8B 108.3 . . ?
N2 C9 C8 108.86(18) . . ?
N2 C9 H9A 109.9 . . ?
C8 C9 H9A 109.9 . . ?
N2 C9 H9B 109.9 . . ?
C8 C9 H9B 109.9 . . ?
H9A C9 H9B 108.3 . . ?
N2 C10 C11 114.8(2) . . ?
N2 C10 H10A 108.6 . . ?
C11 C10 H10A 108.6 . . ?
N2 C10 H10B 108.6 . . ?
C11 C10 H10B 108.6 . . ?
H10A C10 H10B 107.5 . . ?
C12 C11 C10 111.4(3) . . ?
C12 C11 H11A 109.4 . . ?
C10 C11 H11A 109.4 . . ?
C12 C11 H11B 109.4 . . ?
C10 C11 H11B 109.4 . . ?
H11A C11 H11B 108.0 . . ?
C11 C12 H12A 109.5 . . ?
C11 C12 H12B 109.5 . . ?
H12A C12 H12B 109.5 . . ?
C11 C12 H12C 109.5 . . ?
H12A C12 H12C 109.5 . . ?
H12B C12 H12C 109.5 . . ?
N3 C13 S1 179.4(2) . . ?

loop_
_geom_bond_atom_site_label_1
_geom_bond_atom_site_label_2
_geom_bond_distance
_geom_bond_site_symmetry_2
_geom_bond_publ_flag
Cu1 O1 1.9018(15) . ?
Cu1 N1 1.9377(17) . ?
Cu1 N3 1.9626(18) . ?
Cu1 N2 2.0511(19) . ?
Br1 C4 1.908(2) . ?
S1 C13 1.637(2) . ?
O1 C1 1.300(3) . ?
N1 C7 1.278(3) . ?
N1 C8 1.467(3) . ?
N2 C10 1.475(3) . ?
N2 C9 1.481(3) . ?
N2 H2A 0.81(3) . ?
N3 C13 1.153(3) . ?
C1 C2 1.417(3) . ?
C1 C6 1.427(3) . ?
C2 C3 1.363(3) . ?
C2 H2 0.9500 . ?
C3 C4 1.396(3) . ?
C3 H3 0.9500 . ?
C4 C5 1.362(3) . ?
C5 C6 1.410(3) . ?
C5 H5 0.9500 . ?
C6 C7 1.440(3) . ?
C7 H7 0.9500 . ?
C8 C9 1.513(3) . ?
C8 H8A 0.9900 . ?
C8 H8B 0.9900 . ?
C9 H9A 0.9900 . ?
C9 H9B 0.9900 . ?
C10 C11 1.521(4) . ?
C10 H10A 0.9900 . ?
C10 H10B 0.9900 . ?
C11 C12 1.500(4) . ?
C11 H11A 0.9900 . ?
C11 H11B 0.9900 . ?
C12 H12A 0.9800 . ?
C12 H12B 0.9800 . ?
C12 H12C 0.9800 . ?
